data_4309891
loop_
_publ_author_name
'Robert J. Alvarado'
'Jay M. Rosenberg'
'Aileen Andreu'
'Jeffrey C. Bryan'
'Wei-Zhong Chen'
'Tong Ren'
'Konstantinos Kavallieratos'

_publ_contact_author_address
; Department of Chemistry 
  University of Miami 
  PO BOX 249118 
  Coral Gables, FL 33124-0431 
  USA 
;
_publ_contact_author_email tren@miami.edu
_publ_contact_author_fax '(305) 284-1880'
_publ_contact_author_name 'Dr. Ren, Tong'
_publ_contact_author_phone '(305) 284-6617'
_publ_section_title
;
Structural Insights into the Coordination and Extraction of Pb(II) by
Disulfonamide Ligands Derived from o-Phenylenediamine
;
_journal_name_full 'Inorganic Chemistry'
_journal_page_first 7951
_journal_page_last 7959
_journal_paper_doi 10.1021/ic051103r
_journal_volume 44
_journal_year 2005
_chemical_formula_sum 'C32.5 H31 N4 O5.5 Pb S2'
_chemical_formula_weight 836.92
_chemical_name_systematic
; 
 ? 
;
_space_group_IT_number 15
_symmetry_cell_setting monoclinic
_symmetry_space_group_name_Hall '-C 2yc'
_symmetry_space_group_name_H-M 'C 1 2/c 1'
_atom_sites_solution_hydrogens geom
_atom_sites_solution_primary direct
_atom_sites_solution_secondary difmap
_audit_creation_method SHELXL-97
_cell_angle_alpha 90.00
_cell_angle_beta 95.1590(10)
_cell_angle_gamma 90.00
_cell_formula_units_Z 8
_cell_length_a 19.4207(11)
_cell_length_b 13.4855(8)
_cell_length_c 25.6477(14)
_cell_measurement_reflns_used 6509
_cell_measurement_temperature 300(2)
_cell_measurement_theta_max 25.64
_cell_measurement_theta_min 2.38
_cell_volume 6689.9(7)
_computing_cell_refinement 'Bruker SMART'
_computing_data_collection 'Bruker SMART'
_computing_data_reduction 'Bruker SAINT'
_computing_molecular_graphics 'Bruker SHELXTL'
_computing_publication_material 'Bruker SHELXTL'
_computing_structure_refinement 'SHELXL-97 (Sheldrick, 1997)'
_computing_structure_solution 'SHELXS-97 (Sheldrick, 1990)'
_diffrn_ambient_temperature 300(2)
_diffrn_measured_fraction_theta_full 0.998
_diffrn_measured_fraction_theta_max 0.998
_diffrn_measurement_device_type 'CCD area detector'
_diffrn_measurement_method 'phi and omega scans'
_diffrn_radiation_monochromator graphite
_diffrn_radiation_source 'fine-focus sealed tube'
_diffrn_radiation_type MoK\a
_diffrn_radiation_wavelength 0.71073
_diffrn_reflns_av_R_equivalents 0.0521
_diffrn_reflns_av_sigmaI/netI 0.0563
_diffrn_reflns_limit_h_max 23
_diffrn_reflns_limit_h_min -23
_diffrn_reflns_limit_k_max 15
_diffrn_reflns_limit_k_min -16
_diffrn_reflns_limit_l_max 22
_diffrn_reflns_limit_l_min -30
_diffrn_reflns_number 17293
_diffrn_reflns_theta_full 25.00
_diffrn_reflns_theta_max 25.00
_diffrn_reflns_theta_min 1.84
_exptl_absorpt_coefficient_mu 5.216
_exptl_absorpt_correction_T_max 1.000
_exptl_absorpt_correction_T_min 0.586
_exptl_absorpt_correction_type empirical
_exptl_absorpt_process_details
; 
  SADABS, Absorption corrections using Bruker CCD based on the method of 
  Bob Blessing.  Acta Cryst. 1995, A51, 33 
;
_exptl_crystal_colour Yellowish
_exptl_crystal_density_diffrn 1.662
_exptl_crystal_density_method 'not measured'
_exptl_crystal_description Block
_exptl_crystal_F_000 3296
_exptl_crystal_size_max 0.40
_exptl_crystal_size_mid 0.25
_exptl_crystal_size_min 0.21
_refine_diff_density_max 1.155
_refine_diff_density_min -1.587
_refine_diff_density_rms 0.112
_refine_ls_extinction_method none
_refine_ls_goodness_of_fit_ref 1.008
_refine_ls_hydrogen_treatment mixed
_refine_ls_matrix_type full
_refine_ls_number_parameters 376
_refine_ls_number_reflns 5871
_refine_ls_number_restraints 2
_refine_ls_restrained_S_all 1.014
_refine_ls_R_factor_all 0.0542
_refine_ls_R_factor_gt 0.0356
_refine_ls_shift/su_max 0.000
_refine_ls_shift/su_mean 0.000
_refine_ls_structure_factor_coef Fsqd
_refine_ls_weighting_details 'calc w=1/[\s^2^(Fo^2^)+(0.0361P)^2^+0.0000P] where P=(Fo^2^+2Fc^2^)/3'
_refine_ls_weighting_scheme calc
_refine_ls_wR_factor_gt 0.0779
_refine_ls_wR_factor_ref 0.0813
_reflns_number_gt 4245
_reflns_number_total 5871
_reflns_threshold_expression >2sigma(I)
_cod_data_source_file ic051103rsi20050701_043941_1.cif
_cod_data_source_block um520s
_cod_depositor_comments
;
The following automatic conversions were performed:
'_symmetry_cell_setting' value 'Monoclinic' changed to 'monoclinic'
according to '/home/saulius/struct/CIF-dictionaries/cif_core.dic'
dictionary named 'cif_core.dic' version 2.4.1 from
2010-06-29.

'_exptl_absorpt_correction_type' value 'Empirical' changed to
'empirical' according to
'/home/saulius/struct/CIF-dictionaries/cif_core.dic' dictionary named
'cif_core.dic' version 2.4.1 from 2010-06-29.

Automatic conversion script
Id: cif_fix_enum 1527 2010-12-29 10:47:43Z saulius 
;
_cod_original_formula_sum 'C32.50 H31 N4 O5.50 Pb S2'
_cod_database_code 4309891

loop_
_symmetry_equiv_pos_as_xyz
'x, y, z'
'-x, y, -z+1/2'
'x+1/2, y+1/2, z'
'-x+1/2, y+1/2, -z+1/2'
'-x, -y, -z'
'x, -y, z-1/2'
'-x+1/2, -y+1/2, -z'
'x+1/2, -y+1/2, z-1/2'

loop_
_atom_site_label
_atom_site_type_symbol
_atom_site_fract_x
_atom_site_fract_y
_atom_site_fract_z
_atom_site_U_iso_or_equiv
_atom_site_adp_type
_atom_site_occupancy
_atom_site_symmetry_multiplicity
_atom_site_calc_flag
_atom_site_refinement_flags
_atom_site_disorder_assembly
_atom_site_disorder_group
Pb1 Pb 0.039927(11) 0.687254(16) 0.998623(9) 0.04581(9) Uani 1 1 d . . .
N1 N -0.0690(2) 0.6643(3) 0.94708(19) 0.0477(12) Uani 1 1 d . . .
N2 N 0.0418(2) 0.7458(4) 0.91296(19) 0.0478(12) Uani 1 1 d . . .
N3 N -0.0306(2) 0.8240(4) 1.0388(2) 0.0553(13) Uani 1 1 d . . .
N4 N 0.1055(2) 0.8526(4) 1.02917(19) 0.0484(12) Uani 1 1 d . . .
C1 C -0.0811(3) 0.7178(4) 0.8997(2) 0.0453(15) Uani 1 1 d . . .
C2 C -0.1444(3) 0.7306(5) 0.8714(3) 0.0650(19) Uani 1 1 d . . .
H2A H -0.1840 0.7041 0.8839 0.078 Uiso 1 1 calc R . .
C3 C -0.1495(4) 0.7819(5) 0.8252(3) 0.076(2) Uani 1 1 d . . .
H3A H -0.1925 0.7876 0.8063 0.092 Uiso 1 1 calc R . .
C4 C -0.0932(4) 0.8250(5) 0.8061(3) 0.075(2) Uani 1 1 d . . .
H4A H -0.0976 0.8610 0.7751 0.090 Uiso 1 1 calc R . .
C5 C -0.0281(4) 0.8136(4) 0.8348(2) 0.0594(17) Uani 1 1 d . . .
H5A H 0.0108 0.8431 0.8227 0.071 Uiso 1 1 calc R . .
C6 C -0.0214(3) 0.7590(4) 0.8806(2) 0.0454(14) Uani 1 1 d . . .
C7 C 0.1083(3) 0.6285(5) 0.8484(2) 0.0506(15) Uani 1 1 d . . .
C8 C 0.1161(3) 0.5355(5) 0.8703(3) 0.0609(18) Uani 1 1 d . . .
H8A H 0.1234 0.5285 0.9064 0.073 Uiso 1 1 calc R . .
C9 C 0.1130(4) 0.4523(6) 0.8384(3) 0.079(2) Uani 1 1 d . . .
H9A H 0.1181 0.3894 0.8532 0.095 Uiso 1 1 calc R . .
C10 C 0.1023(4) 0.4626(7) 0.7853(4) 0.093(3) Uani 1 1 d . . .
H10A H 0.1017 0.4071 0.7638 0.111 Uiso 1 1 calc R . .
C11 C 0.0926(4) 0.5535(8) 0.7643(3) 0.099(3) Uani 1 1 d . . .
H11A H 0.0829 0.5593 0.7283 0.118 Uiso 1 1 calc R . .
C12 C 0.0966(4) 0.6394(7) 0.7948(3) 0.081(2) Uani 1 1 d . . .
H12A H 0.0915 0.7019 0.7795 0.097 Uiso 1 1 calc R . .
C13 C -0.1238(3) 0.4879(4) 0.9185(2) 0.0448(14) Uani 1 1 d . . .
C14 C -0.0681(3) 0.4678(5) 0.8909(2) 0.0531(16) Uani 1 1 d . . .
H14A H -0.0292 0.5083 0.8946 0.064 Uiso 1 1 calc R . .
C15 C -0.0701(4) 0.3869(5) 0.8575(3) 0.0698(19) Uani 1 1 d . . .
H15A H -0.0322 0.3719 0.8392 0.084 Uiso 1 1 calc R . .
C16 C -0.1288(4) 0.3285(5) 0.8516(3) 0.081(2) Uani 1 1 d . . .
H16A H -0.1310 0.2746 0.8289 0.097 Uiso 1 1 calc R . .
C17 C -0.1836(4) 0.3504(6) 0.8793(3) 0.077(2) Uani 1 1 d . . .
H17A H -0.2227 0.3104 0.8753 0.093 Uiso 1 1 calc R . .
C18 C -0.1828(3) 0.4285(5) 0.9125(3) 0.0598(17) Uani 1 1 d . . .
H18A H -0.2208 0.4423 0.9309 0.072 Uiso 1 1 calc R . .
C19 C -0.0969(3) 0.8077(5) 1.0447(3) 0.074(2) Uani 1 1 d . . .
H19A H -0.1154 0.7463 1.0347 0.089 Uiso 1 1 calc R . .
C20 C -0.1399(4) 0.8766(6) 1.0648(3) 0.080(2) Uani 1 1 d . . .
H20A H -0.1863 0.8624 1.0674 0.096 Uiso 1 1 calc R . .
C21 C -0.1129(4) 0.9654(5) 1.0808(3) 0.072(2) Uani 1 1 d . . .
H21A H -0.1404 1.0131 1.0950 0.087 Uiso 1 1 calc R . .
C22 C -0.0444(3) 0.9837(5) 1.0757(2) 0.0591(17) Uani 1 1 d . . .
H22A H -0.0253 1.0446 1.0860 0.071 Uiso 1 1 calc R . .
C23 C -0.0036(3) 0.9121(4) 1.0553(2) 0.0443(14) Uani 1 1 d . . .
C24 C 0.0715(3) 0.9271(4) 1.0501(2) 0.0433(14) Uani 1 1 d . . .
C25 C 0.1056(4) 1.0129(5) 1.0673(3) 0.073(2) Uani 1 1 d . . .
H25A H 0.0815 1.0639 1.0820 0.088 Uiso 1 1 calc R . .
C26 C 0.1759(4) 1.0223(6) 1.0625(3) 0.084(2) Uani 1 1 d . . .
H26A H 0.1991 1.0800 1.0733 0.100 Uiso 1 1 calc R . .
C27 C 0.2106(3) 0.9457(6) 1.0415(3) 0.070(2) Uani 1 1 d . . .
H27A H 0.2578 0.9497 1.0381 0.085 Uiso 1 1 calc R . .
C28 C 0.1733(3) 0.8627(5) 1.0258(3) 0.0592(17) Uani 1 1 d . . .
H28A H 0.1968 0.8102 1.0119 0.071 Uiso 1 1 calc R . .
C30 C 0.7222(5) 0.5294(9) 0.7937(5) 0.162(5) Uiso 1 1 d . . .
H30A H 0.7116 0.5588 0.8261 0.243 Uiso 1 1 calc R . .
H30B H 0.7710 0.5176 0.7947 0.243 Uiso 1 1 calc R . .
H30C H 0.6978 0.4678 0.7886 0.243 Uiso 1 1 calc R . .
C31 C 0.7007(6) 0.5976(10) 0.7500(5) 0.136(4) Uiso 1 1 d . . .
C32 C 0.7119(5) 0.5681(9) 0.6967(5) 0.154(4) Uiso 1 1 d . . .
H32A H 0.6937 0.6181 0.6726 0.231 Uiso 1 1 calc R . .
H32B H 0.6889 0.5063 0.6886 0.231 Uiso 1 1 calc R . .
H32C H 0.7606 0.5604 0.6937 0.231 Uiso 1 1 calc R . .
C40 C 0.0050(8) 0.1030(11) 0.7956(6) 0.230(7) Uiso 1 1 d D . .
H40A H 0.0084 0.1442 0.8263 0.346 Uiso 1 1 calc R . .
H40B H 0.0453 0.0619 0.7958 0.346 Uiso 1 1 calc R . .
H40C H -0.0355 0.0620 0.7954 0.346 Uiso 1 1 calc R . .
C41 C 0.0000 0.164(2) 0.7500 0.260(13) Uiso 1 2 d SD . .
O1 O 0.1609(2) 0.7102(4) 0.93419(19) 0.0743(14) Uani 1 1 d . . .
O2 O 0.1317(2) 0.8149(3) 0.8576(2) 0.0826(15) Uani 1 1 d . . .
O3 O -0.1891(2) 0.6162(4) 0.9703(2) 0.0796(15) Uani 1 1 d . . .
O4 O -0.0832(2) 0.5429(3) 1.01372(15) 0.0633(12) Uani 1 1 d . . .
O5 O 0.6810(6) 0.6792(8) 0.7608(5) 0.206(4) Uiso 1 1 d . . .
O6 O 0.0000 0.2515(18) 0.7500 0.284(9) Uiso 1 2 d SD . .
S1 S 0.11367(8) 0.73355(13) 0.88952(7) 0.0568(4) Uani 1 1 d . . .
S2 S -0.11903(8) 0.58351(12) 0.96588(7) 0.0525(4) Uani 1 1 d . . .

loop_
_atom_site_aniso_label
_atom_site_aniso_U_11
_atom_site_aniso_U_22
_atom_site_aniso_U_33
_atom_site_aniso_U_23
_atom_site_aniso_U_13
_atom_site_aniso_U_12
Pb1 0.04958(14) 0.03962(13) 0.04795(15) 0.00009(12) 0.00282(10) 0.00672(11)
N1 0.049(3) 0.044(3) 0.049(3) 0.006(2) 0.001(2) -0.010(2)
N2 0.047(3) 0.048(3) 0.051(3) -0.002(2) 0.018(2) 0.001(2)
N3 0.051(3) 0.054(3) 0.061(4) -0.018(3) 0.005(3) 0.003(2)
N4 0.048(3) 0.046(3) 0.051(3) -0.006(2) 0.001(2) 0.005(2)
C1 0.051(4) 0.034(3) 0.050(4) -0.008(3) 0.001(3) 0.003(2)
C2 0.060(4) 0.049(4) 0.081(5) 0.003(4) -0.015(4) 0.007(3)
C3 0.076(5) 0.069(5) 0.078(6) -0.008(4) -0.029(4) 0.021(4)
C4 0.103(6) 0.059(5) 0.060(5) 0.009(4) -0.003(5) 0.015(4)
C5 0.077(4) 0.050(4) 0.052(4) 0.001(3) 0.010(3) 0.007(3)
C6 0.059(4) 0.036(3) 0.043(4) -0.006(3) 0.011(3) 0.004(3)
C7 0.050(4) 0.057(4) 0.047(4) -0.002(3) 0.018(3) 0.003(3)
C8 0.059(4) 0.069(5) 0.056(4) -0.005(4) 0.013(3) -0.015(3)
C9 0.081(5) 0.065(5) 0.093(6) -0.010(5) 0.024(5) -0.017(4)
C10 0.101(6) 0.099(7) 0.077(6) -0.039(6) 0.011(5) -0.013(5)
C11 0.109(7) 0.131(8) 0.056(5) -0.014(6) 0.006(5) 0.021(6)
C12 0.093(6) 0.094(6) 0.058(5) -0.002(5) 0.017(4) 0.019(5)
C13 0.045(3) 0.042(3) 0.047(4) 0.004(3) 0.000(3) 0.001(3)
C14 0.044(3) 0.060(4) 0.056(4) 0.001(3) 0.006(3) -0.007(3)
C15 0.081(5) 0.064(5) 0.066(5) -0.012(4) 0.016(4) -0.007(4)
C16 0.093(6) 0.072(5) 0.076(5) -0.020(4) 0.003(5) -0.018(4)
C17 0.064(5) 0.078(5) 0.088(6) -0.006(5) 0.000(4) -0.021(4)
C18 0.047(4) 0.061(4) 0.071(5) -0.002(4) -0.001(3) -0.007(3)
C19 0.055(4) 0.077(5) 0.092(6) -0.028(4) 0.020(4) -0.006(4)
C20 0.052(4) 0.101(6) 0.088(6) -0.029(5) 0.017(4) 0.003(4)
C21 0.068(5) 0.072(5) 0.078(5) -0.020(4) 0.014(4) 0.020(4)
C22 0.068(4) 0.058(4) 0.052(4) -0.007(3) 0.009(3) 0.009(3)
C23 0.049(3) 0.050(4) 0.033(3) -0.003(3) 0.001(3) 0.011(3)
C24 0.053(3) 0.042(3) 0.033(3) -0.002(3) -0.004(3) 0.005(3)
C25 0.069(5) 0.067(5) 0.084(6) -0.034(4) 0.003(4) -0.002(4)
C26 0.071(5) 0.084(6) 0.094(6) -0.034(5) -0.002(4) -0.017(4)
C27 0.051(4) 0.084(5) 0.076(5) -0.021(4) 0.004(4) -0.005(4)
C28 0.055(4) 0.059(4) 0.064(5) -0.015(4) 0.004(3) 0.007(3)
O1 0.047(2) 0.097(4) 0.079(3) -0.031(3) 0.002(2) 0.001(2)
O2 0.084(3) 0.067(3) 0.104(4) 0.001(3) 0.047(3) -0.018(3)
O3 0.056(3) 0.073(3) 0.114(4) -0.019(3) 0.034(3) 0.000(2)
O4 0.078(3) 0.065(3) 0.046(3) 0.007(2) 0.005(2) -0.014(2)
S1 0.0515(9) 0.0584(10) 0.0631(11) -0.0080(9) 0.0196(9) -0.0064(8)
S2 0.0464(9) 0.0531(10) 0.0599(11) -0.0030(8) 0.0149(8) -0.0063(7)

loop_
_atom_type_symbol
_atom_type_description
_atom_type_scat_dispersion_real
_atom_type_scat_dispersion_imag
_atom_type_scat_source
C C 0.0033 0.0016 'International Tables Vol C Tables 4.2.6.8 and 6.1.1.4'
H H 0.0000 0.0000 'International Tables Vol C Tables 4.2.6.8 and 6.1.1.4'
N N 0.0061 0.0033 'International Tables Vol C Tables 4.2.6.8 and 6.1.1.4'
O O 0.0106 0.0060 'International Tables Vol C Tables 4.2.6.8 and 6.1.1.4'
S S 0.1246 0.1234 'International Tables Vol C Tables 4.2.6.8 and 6.1.1.4'
Pb Pb -3.3944 10.1111 'International Tables Vol C Tables 4.2.6.8 and 6.1.1.4'

loop_
_geom_angle_atom_site_label_1
_geom_angle_atom_site_label_2
_geom_angle_atom_site_label_3
_geom_angle
_geom_angle_site_symmetry_1
_geom_angle_site_symmetry_3
_geom_angle_publ_flag
N2 Pb1 N1 67.34(16) . . ?
N2 Pb1 N3 100.85(17) . . ?
N1 Pb1 N3 80.72(16) . . ?
N2 Pb1 N4 86.92(16) . . ?
N1 Pb1 N4 130.10(14) . . ?
N3 Pb1 N4 62.38(15) . . ?
C1 N1 S2 124.0(4) . . ?
C1 N1 Pb1 118.4(3) . . ?
S2 N1 Pb1 117.3(3) . . ?
C6 N2 S1 122.3(4) . . ?
C6 N2 Pb1 120.2(3) . . ?
S1 N2 Pb1 114.3(3) . . ?
C19 N3 C23 117.5(5) . . ?
C19 N3 Pb1 118.9(4) . . ?
C23 N3 Pb1 123.5(4) . . ?
C28 N4 C24 118.3(5) . . ?
C28 N4 Pb1 121.1(4) . . ?
C24 N4 Pb1 120.5(4) . . ?
C2 C1 C6 119.2(6) . . ?
C2 C1 N1 125.9(6) . . ?
C6 C1 N1 114.8(5) . . ?
C3 C2 C1 120.6(7) . . ?
C2 C3 C4 121.8(7) . . ?
C3 C4 C5 118.3(7) . . ?
C6 C5 C4 120.8(6) . . ?
C5 C6 C1 119.2(6) . . ?
C5 C6 N2 124.7(5) . . ?
C1 C6 N2 116.0(5) . . ?
C8 C7 C12 120.4(7) . . ?
C8 C7 S1 119.3(5) . . ?
C12 C7 S1 120.3(6) . . ?
C7 C8 C9 119.9(7) . . ?
C10 C9 C8 120.0(8) . . ?
C11 C10 C9 119.7(8) . . ?
C10 C11 C12 122.3(8) . . ?
C7 C12 C11 117.7(8) . . ?
C14 C13 C18 120.5(6) . . ?
C14 C13 S2 120.2(5) . . ?
C18 C13 S2 119.1(5) . . ?
C13 C14 C15 119.6(6) . . ?
C16 C15 C14 119.5(7) . . ?
C17 C16 C15 119.6(7) . . ?
C18 C17 C16 122.1(7) . . ?
C17 C18 C13 118.6(6) . . ?
N3 C19 C20 123.8(7) . . ?
C21 C20 C19 118.6(7) . . ?
C20 C21 C22 118.8(6) . . ?
C21 C22 C23 120.4(6) . . ?
N3 C23 C22 120.9(5) . . ?
N3 C23 C24 116.4(5) . . ?
C22 C23 C24 122.6(6) . . ?
N4 C24 C25 121.0(5) . . ?
N4 C24 C23 117.1(5) . . ?
C25 C24 C23 121.9(5) . . ?
C24 C25 C26 119.6(6) . . ?
C27 C26 C25 119.3(7) . . ?
C26 C27 C28 117.6(6) . . ?
N4 C28 C27 124.2(6) . . ?
O5 C31 C32 122.8(14) . . ?
O5 C31 C30 117.8(13) . . ?
C32 C31 C30 119.0(12) . . ?
O6 C41 C40 125.2(12) . 2_556 ?
O6 C41 C40 125.2(12) . . ?
C40 C41 C40 110(2) 2_556 . ?
O2 S1 O1 116.9(3) . . ?
O2 S1 N2 114.1(3) . . ?
O1 S1 N2 104.0(3) . . ?
O2 S1 C7 106.1(3) . . ?
O1 S1 C7 107.4(3) . . ?
N2 S1 C7 107.8(3) . . ?
O3 S2 O4 115.5(3) . . ?
O3 S2 N1 115.3(3) . . ?
O4 S2 N1 104.9(3) . . ?
O3 S2 C13 106.6(3) . . ?
O4 S2 C13 107.1(3) . . ?
N1 S2 C13 107.0(3) . . ?

loop_
_geom_bond_atom_site_label_1
_geom_bond_atom_site_label_2
_geom_bond_distance
_geom_bond_site_symmetry_2
_geom_bond_publ_flag
Pb1 N2 2.338(5) . ?
Pb1 N1 2.411(5) . ?
Pb1 N3 2.568(5) . ?
Pb1 N4 2.651(5) . ?
N1 C1 1.414(7) . ?
N1 S2 1.565(4) . ?
N2 C6 1.430(7) . ?
N2 S1 1.578(4) . ?
N3 C19 1.328(7) . ?
N3 C23 1.351(7) . ?
N4 C28 1.335(7) . ?
N4 C24 1.340(7) . ?
C1 C2 1.381(8) . ?
C1 C6 1.412(8) . ?
C2 C3 1.368(10) . ?
C3 C4 1.369(10) . ?
C4 C5 1.413(9) . ?
C5 C6 1.382(8) . ?
C7 C8 1.377(8) . ?
C7 C12 1.381(9) . ?
C7 S1 1.764(6) . ?
C8 C9 1.386(9) . ?
C9 C10 1.367(11) . ?
C10 C11 1.345(11) . ?
C11 C12 1.395(11) . ?
C13 C14 1.372(7) . ?
C13 C18 1.395(8) . ?
C13 S2 1.768(6) . ?
C14 C15 1.386(9) . ?
C15 C16 1.384(9) . ?
C16 C17 1.363(10) . ?
C17 C18 1.354(9) . ?
C19 C20 1.380(9) . ?
C20 C21 1.356(10) . ?
C21 C22 1.371(8) . ?
C22 C23 1.381(7) . ?
C23 C24 1.490(7) . ?
C24 C25 1.386(8) . ?
C25 C26 1.387(9) . ?
C26 C27 1.371(9) . ?
C27 C28 1.375(9) . ?
C30 C31 1.480(14) . ?
C31 O5 1.205(13) . ?
C31 C32 1.458(13) . ?
C40 C41 1.426(14) . ?
C41 O6 1.179(18) . ?
C41 C40 1.426(14) 2_556 ?
O1 S1 1.437(5) . ?
O2 S1 1.431(5) . ?
O3 S2 1.445(4) . ?
O4 S2 1.462(4) . ?

loop_
_geom_torsion_atom_site_label_1
_geom_torsion_atom_site_label_2
_geom_torsion_atom_site_label_3
_geom_torsion_atom_site_label_4
_geom_torsion
_geom_torsion_site_symmetry_1
_geom_torsion_site_symmetry_2
_geom_torsion_site_symmetry_3
_geom_torsion_site_symmetry_4
_geom_torsion_publ_flag
N2 Pb1 N1 C1 -15.9(4) . . . . ?
N3 Pb1 N1 C1 90.1(4) . . . . ?
N4 Pb1 N1 C1 48.8(5) . . . . ?
N2 Pb1 N1 S2 158.7(3) . . . . ?
N3 Pb1 N1 S2 -95.4(3) . . . . ?
N4 Pb1 N1 S2 -136.6(2) . . . . ?
N1 Pb1 N2 C6 14.2(4) . . . . ?
N3 Pb1 N2 C6 -60.9(4) . . . . ?
N4 Pb1 N2 C6 -122.0(4) . . . . ?
N1 Pb1 N2 S1 -146.2(3) . . . . ?
N3 Pb1 N2 S1 138.7(3) . . . . ?
N4 Pb1 N2 S1 77.6(3) . . . . ?
N2 Pb1 N3 C19 101.4(5) . . . . ?
N1 Pb1 N3 C19 36.8(5) . . . . ?
N4 Pb1 N3 C19 -177.9(6) . . . . ?
N2 Pb1 N3 C23 -79.9(5) . . . . ?
N1 Pb1 N3 C23 -144.5(5) . . . . ?
N4 Pb1 N3 C23 0.8(4) . . . . ?
N2 Pb1 N4 C28 -78.8(5) . . . . ?
N1 Pb1 N4 C28 -135.5(4) . . . . ?
N3 Pb1 N4 C28 177.3(5) . . . . ?
N2 Pb1 N4 C24 103.4(4) . . . . ?
N1 Pb1 N4 C24 46.8(5) . . . . ?
N3 Pb1 N4 C24 -0.5(4) . . . . ?
S2 N1 C1 C2 20.8(8) . . . . ?
Pb1 N1 C1 C2 -165.1(5) . . . . ?
S2 N1 C1 C6 -158.1(4) . . . . ?
Pb1 N1 C1 C6 16.0(6) . . . . ?
C6 C1 C2 C3 0.6(9) . . . . ?
N1 C1 C2 C3 -178.3(6) . . . . ?
C1 C2 C3 C4 -2.2(11) . . . . ?
C2 C3 C4 C5 1.5(11) . . . . ?
C3 C4 C5 C6 0.8(10) . . . . ?
C4 C5 C6 C1 -2.4(9) . . . . ?
C4 C5 C6 N2 -178.1(5) . . . . ?
C2 C1 C6 C5 1.7(8) . . . . ?
N1 C1 C6 C5 -179.3(5) . . . . ?
C2 C1 C6 N2 177.8(5) . . . . ?
N1 C1 C6 N2 -3.3(7) . . . . ?
S1 N2 C6 C5 -37.0(8) . . . . ?
Pb1 N2 C6 C5 164.2(5) . . . . ?
S1 N2 C6 C1 147.2(4) . . . . ?
Pb1 N2 C6 C1 -11.5(6) . . . . ?
C12 C7 C8 C9 0.8(10) . . . . ?
S1 C7 C8 C9 -179.1(5) . . . . ?
C7 C8 C9 C10 0.1(10) . . . . ?
C8 C9 C10 C11 -2.2(13) . . . . ?
C9 C10 C11 C12 3.4(14) . . . . ?
C8 C7 C12 C11 0.4(10) . . . . ?
S1 C7 C12 C11 -179.8(6) . . . . ?
C10 C11 C12 C7 -2.5(13) . . . . ?
C18 C13 C14 C15 -1.1(9) . . . . ?
S2 C13 C14 C15 174.0(5) . . . . ?
C13 C14 C15 C16 1.3(10) . . . . ?
C14 C15 C16 C17 -1.0(12) . . . . ?
C15 C16 C17 C18 0.5(12) . . . . ?
C16 C17 C18 C13 -0.3(11) . . . . ?
C14 C13 C18 C17 0.6(9) . . . . ?
S2 C13 C18 C17 -174.5(5) . . . . ?
C23 N3 C19 C20 2.5(11) . . . . ?
Pb1 N3 C19 C20 -178.7(6) . . . . ?
N3 C19 C20 C21 -1.7(13) . . . . ?
C19 C20 C21 C22 0.8(12) . . . . ?
C20 C21 C22 C23 -0.9(11) . . . . ?
C19 N3 C23 C22 -2.4(9) . . . . ?
Pb1 N3 C23 C22 178.8(4) . . . . ?
C19 N3 C23 C24 177.7(6) . . . . ?
Pb1 N3 C23 C24 -1.0(7) . . . . ?
C21 C22 C23 N3 1.7(9) . . . . ?
C21 C22 C23 C24 -178.5(6) . . . . ?
C28 N4 C24 C25 0.6(9) . . . . ?
Pb1 N4 C24 C25 178.5(5) . . . . ?
C28 N4 C24 C23 -177.6(5) . . . . ?
Pb1 N4 C24 C23 0.2(7) . . . . ?
N3 C23 C24 N4 0.5(8) . . . . ?
C22 C23 C24 N4 -179.3(5) . . . . ?
N3 C23 C24 C25 -177.7(6) . . . . ?
C22 C23 C24 C25 2.4(9) . . . . ?
N4 C24 C25 C26 0.5(10) . . . . ?
C23 C24 C25 C26 178.7(6) . . . . ?
C24 C25 C26 C27 -1.1(12) . . . . ?
C25 C26 C27 C28 0.5(12) . . . . ?
C24 N4 C28 C27 -1.3(10) . . . . ?
Pb1 N4 C28 C27 -179.1(5) . . . . ?
C26 C27 C28 N4 0.7(11) . . . . ?
C6 N2 S1 O2 58.3(5) . . . . ?
Pb1 N2 S1 O2 -141.8(3) . . . . ?
C6 N2 S1 O1 -173.1(4) . . . . ?
Pb1 N2 S1 O1 -13.2(3) . . . . ?
C6 N2 S1 C7 -59.3(5) . . . . ?
Pb1 N2 S1 C7 100.7(3) . . . . ?
C8 C7 S1 O2 157.2(5) . . . . ?
C12 C7 S1 O2 -22.7(6) . . . . ?
C8 C7 S1 O1 31.4(6) . . . . ?
C12 C7 S1 O1 -148.5(5) . . . . ?
C8 C7 S1 N2 -80.2(5) . . . . ?
C12 C7 S1 N2 100.0(6) . . . . ?
C1 N1 S2 O3 -56.6(6) . . . . ?
Pb1 N1 S2 O3 129.2(3) . . . . ?
C1 N1 S2 O4 175.3(5) . . . . ?
Pb1 N1 S2 O4 1.1(3) . . . . ?
C1 N1 S2 C13 61.7(5) . . . . ?
Pb1 N1 S2 C13 -112.5(3) . . . . ?
C14 C13 S2 O3 154.8(5) . . . . ?
C18 C13 S2 O3 -30.1(6) . . . . ?
C14 C13 S2 O4 -81.1(5) . . . . ?
C18 C13 S2 O4 94.0(5) . . . . ?
C14 C13 S2 N1 31.0(6) . . . . ?
C18 C13 S2 N1 -153.9(5) . . . . ?
